data_7007170
loop_
_publ_author_name
'Bellabarba, Ronan M.'
'Hammond, Colin'
'Forman, Grant S.'
'Tooze, Robert P.'
'Slawin, Alexandra M. Z.'

_publ_section_title
;
 1,8-Dimethylnaphthalene-bridged diphosphine ligands: synthesis and
 structural comparison of their palladium complexes.
;
_journal_issue 20
_journal_name_full 'Dalton transactions (Cambridge, England : 2003)'
_journal_page_first 2444
_journal_page_last 2449
_journal_paper_doi 10.1039/b600837b
_journal_year 2006
_chemical_formula_moiety 'C53 H44 O1 P2 Pd.C4 H10 O1'
_chemical_formula_sum 'C57 H54 O2 P2 Pd'
_chemical_formula_weight 939.34
_chemical_name_systematic
;
?
;
_space_group_IT_number 14
_symmetry_cell_setting monoclinic
_symmetry_space_group_name_Hall '-P 2yn'
_symmetry_space_group_name_H-M 'P 1 21/n 1'
_atom_sites_solution_hydrogens geom
_atom_sites_solution_primary direct
_atom_sites_solution_secondary difmap
_audit_creation_method SHELXL-97
_cell_angle_alpha 90.00
_cell_angle_beta 109.030(8)
_cell_angle_gamma 90.00
_cell_formula_units_Z 4
_cell_length_a 13.479(8)
_cell_length_b 17.557(9)
_cell_length_c 20.690(11)
_cell_measurement_reflns_used 7533
_cell_measurement_temperature 93(2)
_cell_measurement_theta_max 25.3491
_cell_measurement_theta_min 1.9752
_cell_volume 4629(4)
_computing_cell_refinement 'CrystalClear (Rigaku Corp., 2004)'
_computing_data_collection 'CrystalClear (Rigaku Corp., 2004)'
_computing_data_reduction 'CrystalClear (Rigaku Corp., 2004)'
_computing_molecular_graphics 'Bruker SHELXTL'
_computing_publication_material 'Bruker SHELXTL'
_computing_structure_refinement 'SHELXL-97 (Sheldrick, 1997)'
_computing_structure_solution 'SHELXS-97 (Sheldrick, 1990)'
_diffrn_ambient_temperature 93(2)
_diffrn_detector_area_resol_mean 0.83
_diffrn_measured_fraction_theta_full 0.984
_diffrn_measured_fraction_theta_max 0.984
_diffrn_measurement_device_type 'CCD area detector'
_diffrn_measurement_method dtprofit.ref
_diffrn_radiation_monochromator confocal
_diffrn_radiation_source 'rotating anode'
_diffrn_radiation_type MoK\a
_diffrn_radiation_wavelength 0.71073
_diffrn_reflns_av_R_equivalents 0.0443
_diffrn_reflns_av_sigmaI/netI 0.0461
_diffrn_reflns_limit_h_max 16
_diffrn_reflns_limit_h_min -16
_diffrn_reflns_limit_k_max 21
_diffrn_reflns_limit_k_min -13
_diffrn_reflns_limit_l_max 17
_diffrn_reflns_limit_l_min -24
_diffrn_reflns_number 31314
_diffrn_reflns_theta_full 25.35
_diffrn_reflns_theta_max 25.35
_diffrn_reflns_theta_min 2.32
_exptl_absorpt_coefficient_mu 0.513
_exptl_absorpt_correction_T_max 1.0000
_exptl_absorpt_correction_T_min 0.8453
_exptl_absorpt_correction_type multi-scan
_exptl_crystal_colour Orange
_exptl_crystal_density_diffrn 1.348
_exptl_crystal_density_method 'not measured'
_exptl_crystal_description needle
_exptl_crystal_F_000 1952
_exptl_crystal_size_max 0.1500
_exptl_crystal_size_mid 0.1500
_exptl_crystal_size_min 0.1500
_refine_diff_density_max 2.045
_refine_diff_density_min -0.742
_refine_diff_density_rms 0.106
_refine_ls_extinction_coef -
_refine_ls_extinction_method none
_refine_ls_goodness_of_fit_ref 1.097
_refine_ls_hydrogen_treatment idealised
_refine_ls_matrix_type full
_refine_ls_number_parameters 562
_refine_ls_number_reflns 8331
_refine_ls_number_restraints 0
_refine_ls_restrained_S_all 1.097
_refine_ls_R_factor_all 0.0685
_refine_ls_R_factor_gt 0.0592
_refine_ls_shift/su_max 0.008
_refine_ls_shift/su_mean 0.001
_refine_ls_structure_factor_coef Fsqd
_refine_ls_weighting_details 'calc w=1/[\s^2^(Fo^2^)+(0.0652P)^2^+11.6717P] where P=(Fo^2^+2Fc^2^)/3'
_refine_ls_weighting_scheme calc
_refine_ls_wR_factor_gt 0.1372
_refine_ls_wR_factor_ref 0.1450
_reflns_number_gt 7178
_reflns_number_total 8331
_reflns_threshold_expression >2sigma(I)
_cod_data_source_file b600837b.txt
_cod_data_source_block sasol48
_cod_depositor_comments
;
The following automatic conversions were performed:
'_symmetry_cell_setting' value 'Monoclinic' changed to 'monoclinic'
according to '/home/saulius/struct/CIF-dictionaries/cif_core.dic'
dictionary named 'cif_core.dic' version 2.4.1 from 2010-06-29.

Automatic conversion script
Id: cif_fix_enum 1527 2010-12-29 10:47:43Z saulius 
;
_cod_original_sg_symbol_H-M P2(1)/n
_cod_database_code 7007170

loop_
_symmetry_equiv_pos_as_xyz
'x, y, z'
'-x+1/2, y+1/2, -z+1/2'
'-x, -y, -z'
'x-1/2, -y-1/2, z-1/2'

loop_
_atom_site_label
_atom_site_type_symbol
_atom_site_fract_x
_atom_site_fract_y
_atom_site_fract_z
_atom_site_U_iso_or_equiv
_atom_site_adp_type
_atom_site_occupancy
_atom_site_symmetry_multiplicity
_atom_site_calc_flag
_atom_site_refinement_flags
_atom_site_disorder_assembly
_atom_site_disorder_group
Pd1 Pd 0.23848(2) 0.181739(16) 0.832875(14) 0.02014(11) Uani 1 1 d . . .
P1 P 0.20470(8) 0.06046(5) 0.79022(5) 0.0221(2) Uani 1 1 d . . .
C1 C 0.2918(3) -0.0174(2) 0.8369(2) 0.0250(8) Uani 1 1 d . . .
H1A H 0.2870 -0.0217 0.8835 0.030 Uiso 1 1 calc R . .
H1B H 0.2681 -0.0663 0.8129 0.030 Uiso 1 1 calc R . .
C2 C 0.4041(3) -0.0032(2) 0.8417(2) 0.0244(8) Uani 1 1 d . . .
C3 C 0.4340(3) -0.0381(2) 0.7912(2) 0.0324(10) Uani 1 1 d . . .
H3A H 0.3865 -0.0728 0.7614 0.039 Uiso 1 1 calc R . .
C4 C 0.5301(3) -0.0251(3) 0.7819(2) 0.0370(10) Uani 1 1 d . . .
H4A H 0.5475 -0.0507 0.7466 0.044 Uiso 1 1 calc R . .
C5 C 0.5987(3) 0.0244(3) 0.8235(2) 0.0343(10) Uani 1 1 d . . .
H5A H 0.6624 0.0361 0.8153 0.041 Uiso 1 1 calc R . .
C6 C 0.5763(3) 0.0586(2) 0.8787(2) 0.0261(9) Uani 1 1 d . . .
C7 C 0.6561(3) 0.1041(2) 0.9237(2) 0.0318(9) Uani 1 1 d . . .
H7A H 0.7184 0.1148 0.9134 0.038 Uiso 1 1 calc R . .
C8 C 0.6431(3) 0.1326(2) 0.9816(2) 0.0335(10) Uani 1 1 d . . .
H8A H 0.6974 0.1616 1.0128 0.040 Uiso 1 1 calc R . .
C9 C 0.5499(3) 0.1189(2) 0.9952(2) 0.0271(9) Uani 1 1 d . . .
H9A H 0.5427 0.1385 1.0362 0.032 Uiso 1 1 calc R . .
C10 C 0.4680(3) 0.0783(2) 0.95179(19) 0.0241(8) Uani 1 1 d . . .
C11 C 0.4787(3) 0.0456(2) 0.89043(19) 0.0228(8) Uani 1 1 d . . .
C12 C 0.3742(3) 0.0714(2) 0.9757(2) 0.0253(8) Uani 1 1 d . . .
H12A H 0.3983 0.0686 1.0262 0.030 Uiso 1 1 calc R . .
H12B H 0.3362 0.0237 0.9575 0.030 Uiso 1 1 calc R . .
P12 P 0.28398(8) 0.15341(6) 0.94712(5) 0.0216(2) Uani 1 1 d . . .
C13 C 0.0763(3) 0.0316(2) 0.7929(2) 0.0269(9) Uani 1 1 d . . .
C14 C 0.0481(4) -0.0447(3) 0.7953(2) 0.0357(10) Uani 1 1 d . . .
H14A H 0.0988 -0.0837 0.8000 0.043 Uiso 1 1 calc R . .
C15 C -0.0534(4) -0.0635(3) 0.7908(3) 0.0413(11) Uani 1 1 d . . .
H15A H -0.0726 -0.1155 0.7916 0.050 Uiso 1 1 calc R . .
C16 C -0.1273(4) -0.0069(3) 0.7850(3) 0.0414(11) Uani 1 1 d . . .
H16A H -0.1973 -0.0200 0.7813 0.050 Uiso 1 1 calc R . .
C17 C -0.0992(3) 0.0683(3) 0.7848(2) 0.0359(10) Uani 1 1 d . . .
H17A H -0.1497 0.1071 0.7819 0.043 Uiso 1 1 calc R . .
C18 C 0.0020(3) 0.0879(2) 0.7888(2) 0.0303(9) Uani 1 1 d . . .
H18A H 0.0207 0.1401 0.7886 0.036 Uiso 1 1 calc R . .
C19 C 0.1947(3) 0.0394(2) 0.7016(2) 0.0275(9) Uani 1 1 d . . .
C20 C 0.2676(4) 0.0700(2) 0.6758(2) 0.0350(10) Uani 1 1 d . . .
H20A H 0.3232 0.1000 0.7044 0.042 Uiso 1 1 calc R . .
C21 C 0.2607(4) 0.0573(3) 0.6074(2) 0.0422(12) Uani 1 1 d . . .
H21A H 0.3115 0.0785 0.5898 0.051 Uiso 1 1 calc R . .
C22 C 0.1794(4) 0.0138(3) 0.5660(2) 0.0463(13) Uani 1 1 d . . .
H22A H 0.1738 0.0050 0.5196 0.056 Uiso 1 1 calc R . .
C23 C 0.1073(4) -0.0167(3) 0.5918(2) 0.0429(12) Uani 1 1 d . . .
H23A H 0.0518 -0.0468 0.5632 0.052 Uiso 1 1 calc R . .
C24 C 0.1135(4) -0.0045(2) 0.6584(2) 0.0346(10) Uani 1 1 d . . .
H24A H 0.0622 -0.0260 0.6754 0.041 Uiso 1 1 calc R . .
C25 C 0.3586(3) 0.2238(2) 1.0094(2) 0.0245(8) Uani 1 1 d . . .
C26 C 0.3678(3) 0.2193(3) 1.0779(2) 0.0343(10) Uani 1 1 d . . .
H26A H 0.3269 0.1833 1.0925 0.041 Uiso 1 1 calc R . .
C27 C 0.4361(4) 0.2670(3) 1.1258(2) 0.0412(11) Uani 1 1 d . . .
H27A H 0.4428 0.2632 1.1728 0.049 Uiso 1 1 calc R . .
C28 C 0.4938(4) 0.3196(3) 1.1041(3) 0.0395(12) Uani 1 1 d . . .
H28A H 0.5399 0.3529 1.1364 0.047 Uiso 1 1 calc R . .
C29 C 0.4855(3) 0.3248(2) 1.0362(2) 0.0356(11) Uani 1 1 d . . .
H29A H 0.5260 0.3613 1.0219 0.043 Uiso 1 1 calc R . .
C30 C 0.4187(3) 0.2771(2) 0.9892(2) 0.0284(9) Uani 1 1 d . . .
H30A H 0.4136 0.2807 0.9424 0.034 Uiso 1 1 calc R . .
C31 C 0.1746(3) 0.1308(2) 0.9772(2) 0.0262(8) Uani 1 1 d . . .
C32 C 0.1787(4) 0.0759(3) 1.0266(2) 0.0385(11) Uani 1 1 d . . .
H32A H 0.2405 0.0462 1.0453 0.046 Uiso 1 1 calc R . .
C33 C 0.0942(4) 0.0642(3) 1.0485(3) 0.0510(13) Uani 1 1 d . . .
H33A H 0.0977 0.0262 1.0819 0.061 Uiso 1 1 calc R . .
C34 C 0.0044(4) 0.1070(3) 1.0227(3) 0.0515(13) Uani 1 1 d . . .
H34A H -0.0532 0.0994 1.0390 0.062 Uiso 1 1 calc R . .
C35 C -0.0013(4) 0.1605(3) 0.9734(3) 0.0442(12) Uani 1 1 d . . .
H35A H -0.0634 0.1899 0.9551 0.053 Uiso 1 1 calc R . .
C36 C 0.0827(3) 0.1718(2) 0.9503(2) 0.0310(9) Uani 1 1 d . . .
H36A H 0.0773 0.2083 0.9154 0.037 Uiso 1 1 calc R . .
O37 O 0.0437(2) 0.30188(17) 0.80102(15) 0.0305(6) Uani 1 1 d . . .
C37 C 0.1353(3) 0.3176(2) 0.8347(2) 0.0245(8) Uani 1 1 d . . .
C38 C 0.2234(3) 0.3013(2) 0.8107(2) 0.0241(8) Uani 1 1 d . . .
H38A H 0.2914 0.3177 0.8378 0.029 Uiso 1 1 calc R . .
C39 C 0.2127(3) 0.2626(2) 0.7495(2) 0.0242(8) Uani 1 1 d . . .
H39A H 0.1479 0.2380 0.7267 0.029 Uiso 1 1 calc R . .
C40 C 0.2963(3) 0.2583(2) 0.7188(2) 0.0248(8) Uani 1 1 d . . .
C41 C 0.4024(3) 0.2531(2) 0.7587(2) 0.0302(9) Uani 1 1 d . . .
H41A H 0.4215 0.2552 0.8071 0.036 Uiso 1 1 calc R . .
C42 C 0.4790(4) 0.2452(3) 0.7289(2) 0.0373(10) Uani 1 1 d . . .
H42A H 0.5503 0.2411 0.7570 0.045 Uiso 1 1 calc R . .
C43 C 0.4537(4) 0.2430(3) 0.6584(2) 0.0387(11) Uani 1 1 d . . .
H43A H 0.5071 0.2370 0.6381 0.046 Uiso 1 1 calc R . .
C44 C 0.3504(4) 0.2497(3) 0.6183(2) 0.0352(10) Uani 1 1 d . . .
H44A H 0.3323 0.2493 0.5699 0.042 Uiso 1 1 calc R . .
C45 C 0.2722(3) 0.2571(2) 0.6480(2) 0.0284(9) Uani 1 1 d . . .
H45A H 0.2011 0.2614 0.6196 0.034 Uiso 1 1 calc R . .
C46 C 0.1622(3) 0.3519(2) 0.9033(2) 0.0275(9) Uani 1 1 d . . .
H46A H 0.2334 0.3643 0.9269 0.033 Uiso 1 1 calc R . .
C47 C 0.0907(3) 0.3662(3) 0.9339(2) 0.0341(10) Uani 1 1 d . . .
H47A H 0.0193 0.3577 0.9078 0.041 Uiso 1 1 calc R . .
C48 C 0.1125(4) 0.3936(3) 1.0038(2) 0.0359(10) Uani 1 1 d . . .
C49 C 0.0308(4) 0.4122(4) 1.0283(3) 0.0593(16) Uani 1 1 d . . .
H49A H -0.0395 0.4075 0.9986 0.071 Uiso 1 1 calc R . .
C50 C 0.0494(5) 0.4372(4) 1.0945(3) 0.070(2) Uani 1 1 d . . .
H50A H -0.0078 0.4484 1.1103 0.085 Uiso 1 1 calc R . .
C51 C 0.1499(4) 0.4457(3) 1.1371(3) 0.0492(13) Uani 1 1 d . . .
H51A H 0.1630 0.4636 1.1824 0.059 Uiso 1 1 calc R . .
C52 C 0.2326(4) 0.4282(3) 1.1143(2) 0.0465(12) Uani 1 1 d . . .
H52A H 0.3025 0.4348 1.1441 0.056 Uiso 1 1 calc R . .
C53 C 0.2151(4) 0.4014(3) 1.0489(2) 0.0377(10) Uani 1 1 d . . .
H53A H 0.2728 0.3881 1.0344 0.045 Uiso 1 1 calc R . .
C54 C 0.6421(5) 0.3382(5) 0.9116(3) 0.074(2) Uani 1 1 d . . .
H54A H 0.5918 0.3718 0.8792 0.111 Uiso 1 1 calc R . .
H54B H 0.6572 0.3580 0.9581 0.111 Uiso 1 1 calc R . .
H54C H 0.6121 0.2870 0.9088 0.111 Uiso 1 1 calc R . .
C55 C 0.7407(4) 0.3348(4) 0.8944(3) 0.0538(14) Uani 1 1 d . . .
H55A H 0.7725 0.3862 0.8988 0.065 Uiso 1 1 calc R . .
H55B H 0.7912 0.3004 0.9267 0.065 Uiso 1 1 calc R . .
O56 O 0.7197(3) 0.3080(2) 0.82698(19) 0.0531(10) Uani 1 1 d . . .
C57 C 0.8053(5) 0.3039(5) 0.8056(4) 0.087(3) Uani 1 1 d . . .
H57A H 0.8561 0.2667 0.8342 0.105 Uiso 1 1 calc R . .
H57B H 0.8402 0.3543 0.8111 0.105 Uiso 1 1 calc R . .
C58 C 0.7741(6) 0.2805(6) 0.7333(4) 0.112(4) Uani 1 1 d . . .
H58A H 0.7371 0.2316 0.7275 0.167 Uiso 1 1 calc R . .
H58B H 0.8368 0.2750 0.7196 0.167 Uiso 1 1 calc R . .
H58C H 0.7277 0.3191 0.7047 0.167 Uiso 1 1 calc R . .

loop_
_atom_site_aniso_label
_atom_site_aniso_U_11
_atom_site_aniso_U_22
_atom_site_aniso_U_33
_atom_site_aniso_U_23
_atom_site_aniso_U_13
_atom_site_aniso_U_12
Pd1 0.02557(18) 0.01520(17) 0.01695(18) 0.00056(10) 0.00321(12) 0.00045(11)
P1 0.0251(5) 0.0168(5) 0.0216(5) -0.0008(4) 0.0036(4) 0.0004(4)
C1 0.025(2) 0.0195(19) 0.026(2) -0.0003(16) 0.0033(16) -0.0024(15)
C2 0.026(2) 0.0191(19) 0.025(2) 0.0042(15) 0.0034(16) 0.0034(15)
C3 0.033(2) 0.027(2) 0.031(2) -0.0078(18) 0.0028(18) 0.0017(18)
C4 0.032(2) 0.045(3) 0.033(2) -0.009(2) 0.0095(19) 0.008(2)
C5 0.029(2) 0.040(3) 0.034(2) 0.001(2) 0.0111(19) 0.0045(19)
C6 0.026(2) 0.0209(19) 0.028(2) 0.0051(16) 0.0042(16) 0.0021(16)
C7 0.027(2) 0.029(2) 0.038(2) 0.0001(18) 0.0086(18) -0.0028(17)
C8 0.031(2) 0.029(2) 0.032(2) -0.0064(18) -0.0008(18) -0.0029(18)
C9 0.034(2) 0.0206(19) 0.022(2) 0.0004(16) 0.0034(17) 0.0075(16)
C10 0.029(2) 0.0152(18) 0.0219(19) 0.0038(15) -0.0003(16) 0.0042(15)
C11 0.027(2) 0.0159(18) 0.0219(19) 0.0022(15) 0.0039(16) 0.0037(15)
C12 0.035(2) 0.0169(18) 0.023(2) 0.0033(15) 0.0071(16) 0.0035(16)
P12 0.0263(5) 0.0179(5) 0.0184(5) 0.0012(4) 0.0045(4) 0.0013(4)
C13 0.027(2) 0.026(2) 0.025(2) -0.0007(16) 0.0050(16) -0.0004(16)
C14 0.031(2) 0.028(2) 0.048(3) 0.002(2) 0.013(2) -0.0014(18)
C15 0.031(2) 0.032(2) 0.062(3) 0.004(2) 0.016(2) -0.0060(19)
C16 0.027(2) 0.049(3) 0.050(3) 0.005(2) 0.015(2) -0.003(2)
C17 0.029(2) 0.043(3) 0.033(2) -0.001(2) 0.0055(18) 0.0083(19)
C18 0.032(2) 0.026(2) 0.029(2) -0.0033(17) 0.0050(17) 0.0010(17)
C19 0.035(2) 0.0196(19) 0.023(2) 0.0016(16) 0.0035(17) 0.0072(16)
C20 0.046(3) 0.019(2) 0.043(3) 0.0026(18) 0.019(2) 0.0051(18)
C21 0.055(3) 0.041(3) 0.036(3) 0.007(2) 0.021(2) 0.016(2)
C22 0.062(3) 0.040(3) 0.029(2) -0.003(2) 0.005(2) 0.013(2)
C23 0.058(3) 0.035(3) 0.028(2) -0.007(2) 0.003(2) 0.004(2)
C24 0.039(2) 0.027(2) 0.031(2) -0.0054(18) 0.0011(19) 0.0008(18)
C25 0.0234(19) 0.023(2) 0.024(2) 0.0017(16) 0.0027(16) 0.0029(15)
C26 0.030(2) 0.042(3) 0.028(2) -0.0034(19) 0.0058(18) -0.0042(19)
C27 0.040(3) 0.054(3) 0.026(2) -0.011(2) 0.0055(19) -0.003(2)
C28 0.035(2) 0.032(2) 0.037(3) -0.0073(19) -0.009(2) 0.0008(19)
C29 0.030(2) 0.026(2) 0.039(3) 0.0045(18) -0.0036(19) -0.0041(17)
C30 0.030(2) 0.023(2) 0.027(2) 0.0065(16) 0.0026(17) 0.0007(16)
C31 0.029(2) 0.027(2) 0.021(2) -0.0005(16) 0.0071(16) 0.0002(17)
C32 0.040(3) 0.041(3) 0.038(3) 0.009(2) 0.016(2) 0.005(2)
C33 0.054(3) 0.058(3) 0.048(3) 0.017(3) 0.026(3) 0.002(3)
C34 0.046(3) 0.057(3) 0.062(4) 0.008(3) 0.031(3) -0.003(3)
C35 0.037(3) 0.040(3) 0.059(3) 0.004(2) 0.021(2) 0.004(2)
C36 0.030(2) 0.028(2) 0.035(2) -0.0006(18) 0.0105(19) 0.0002(17)
O37 0.0276(15) 0.0339(16) 0.0269(15) 0.0012(12) 0.0048(12) 0.0023(12)
C37 0.031(2) 0.0152(18) 0.023(2) 0.0063(14) 0.0026(17) 0.0001(15)
C38 0.027(2) 0.0148(18) 0.028(2) 0.0063(16) 0.0055(16) 0.0028(15)
C39 0.029(2) 0.0151(18) 0.023(2) 0.0032(15) 0.0018(16) 0.0003(15)
C40 0.035(2) 0.0115(17) 0.026(2) 0.0030(15) 0.0076(17) -0.0005(15)
C41 0.030(2) 0.030(2) 0.027(2) -0.0004(17) 0.0045(17) -0.0059(17)
C42 0.031(2) 0.040(3) 0.040(3) 0.003(2) 0.0106(19) -0.0007(19)
C43 0.038(3) 0.041(3) 0.042(3) 0.005(2) 0.019(2) 0.002(2)
C44 0.045(3) 0.034(2) 0.030(2) 0.0020(19) 0.016(2) -0.003(2)
C45 0.032(2) 0.026(2) 0.026(2) 0.0100(17) 0.0064(17) 0.0015(17)
C46 0.033(2) 0.0164(19) 0.031(2) 0.0012(16) 0.0075(18) 0.0007(16)
C47 0.029(2) 0.032(2) 0.040(3) -0.0032(19) 0.0087(19) -0.0007(18)
C48 0.038(2) 0.032(2) 0.037(3) -0.0056(19) 0.012(2) -0.0018(19)
C49 0.032(3) 0.089(5) 0.059(4) -0.030(3) 0.018(2) -0.012(3)
C50 0.057(4) 0.107(5) 0.058(4) -0.037(4) 0.033(3) -0.012(4)
C51 0.055(3) 0.061(3) 0.035(3) -0.012(2) 0.017(2) -0.002(3)
C52 0.051(3) 0.054(3) 0.031(3) -0.004(2) 0.008(2) 0.005(2)
C53 0.038(3) 0.046(3) 0.031(2) 0.000(2) 0.014(2) 0.005(2)
C54 0.075(5) 0.099(5) 0.048(4) -0.014(3) 0.021(3) 0.023(4)
C55 0.048(3) 0.060(3) 0.045(3) -0.005(3) 0.003(2) -0.006(3)
O56 0.042(2) 0.065(3) 0.052(2) -0.0039(18) 0.0147(17) 0.0059(17)
C57 0.041(3) 0.146(7) 0.082(5) 0.046(5) 0.029(3) 0.025(4)
C58 0.079(5) 0.193(10) 0.078(5) 0.041(6) 0.047(4) 0.087(6)

loop_
_atom_type_symbol
_atom_type_description
_atom_type_scat_dispersion_real
_atom_type_scat_dispersion_imag
_atom_type_scat_source
C C 0.0033 0.0016 'International Tables Vol C Tables 4.2.6.8 and 6.1.1.4'
H H 0.0000 0.0000 'International Tables Vol C Tables 4.2.6.8 and 6.1.1.4'
O O 0.0106 0.0060 'International Tables Vol C Tables 4.2.6.8 and 6.1.1.4'
P P 0.1023 0.0942 'International Tables Vol C Tables 4.2.6.8 and 6.1.1.4'
Pd Pd -0.9988 1.0072 'International Tables Vol C Tables 4.2.6.8 and 6.1.1.4'

loop_
_geom_angle_atom_site_label_1
_geom_angle_atom_site_label_2
_geom_angle_atom_site_label_3
_geom_angle
_geom_angle_site_symmetry_1
_geom_angle_site_symmetry_3
_geom_angle_publ_flag
C38 Pd1 C39 37.88(15) . . ?
C38 Pd1 P1 146.46(12) . . ?
C39 Pd1 P1 109.94(11) . . ?
C38 Pd1 P12 114.07(11) . . ?
C39 Pd1 P12 151.55(11) . . ?
P1 Pd1 P12 98.51(4) . . ?
C13 P1 C19 102.34(19) . . ?
C13 P1 C1 103.05(19) . . ?
C19 P1 C1 101.48(18) . . ?
C13 P1 Pd1 108.53(14) . . ?
C19 P1 Pd1 120.90(13) . . ?
C1 P1 Pd1 118.16(13) . . ?
C2 C1 P1 111.4(3) . . ?
C2 C1 H1A 109.4 . . ?
P1 C1 H1A 109.4 . . ?
C2 C1 H1B 109.4 . . ?
P1 C1 H1B 109.4 . . ?
H1A C1 H1B 108.0 . . ?
C3 C2 C11 118.8(4) . . ?
C3 C2 C1 114.3(4) . . ?
C11 C2 C1 126.8(4) . . ?
C2 C3 C4 123.2(4) . . ?
C2 C3 H3A 118.4 . . ?
C4 C3 H3A 118.4 . . ?
C5 C4 C3 119.5(4) . . ?
C5 C4 H4A 120.3 . . ?
C3 C4 H4A 120.3 . . ?
C4 C5 C6 120.5(4) . . ?
C4 C5 H5A 119.8 . . ?
C6 C5 H5A 119.8 . . ?
C5 C6 C7 117.2(4) . . ?
C5 C6 C11 121.5(4) . . ?
C7 C6 C11 121.3(4) . . ?
C8 C7 C6 119.9(4) . . ?
C8 C7 H7A 120.1 . . ?
C6 C7 H7A 120.1 . . ?
C7 C8 C9 119.8(4) . . ?
C7 C8 H8A 120.1 . . ?
C9 C8 H8A 120.1 . . ?
C10 C9 C8 122.9(4) . . ?
C10 C9 H9A 118.5 . . ?
C8 C9 H9A 118.5 . . ?
C9 C10 C11 119.5(4) . . ?
C9 C10 C12 114.2(4) . . ?
C11 C10 C12 126.3(3) . . ?
C6 C11 C10 116.5(3) . . ?
C6 C11 C2 116.3(4) . . ?
C10 C11 C2 127.0(4) . . ?
C10 C12 P12 111.5(3) . . ?
C10 C12 H12A 109.3 . . ?
P12 C12 H12A 109.3 . . ?
C10 C12 H12B 109.3 . . ?
P12 C12 H12B 109.3 . . ?
H12A C12 H12B 108.0 . . ?
C31 P12 C25 103.10(19) . . ?
C31 P12 C12 104.01(19) . . ?
C25 P12 C12 98.42(18) . . ?
C31 P12 Pd1 115.17(13) . . ?
C25 P12 Pd1 118.67(14) . . ?
C12 P12 Pd1 115.10(13) . . ?
C18 C13 C14 119.0(4) . . ?
C18 C13 P1 118.3(3) . . ?
C14 C13 P1 122.7(3) . . ?
C15 C14 C13 120.1(4) . . ?
C15 C14 H14A 119.9 . . ?
C13 C14 H14A 119.9 . . ?
C14 C15 C16 120.2(4) . . ?
C14 C15 H15A 119.9 . . ?
C16 C15 H15A 119.9 . . ?
C17 C16 C15 120.0(4) . . ?
C17 C16 H16A 120.0 . . ?
C15 C16 H16A 120.0 . . ?
C16 C17 C18 120.4(4) . . ?
C16 C17 H17A 119.8 . . ?
C18 C17 H17A 119.8 . . ?
C17 C18 C13 120.2(4) . . ?
C17 C18 H18A 119.9 . . ?
C13 C18 H18A 119.9 . . ?
C20 C19 C24 118.5(4) . . ?
C20 C19 P1 118.9(3) . . ?
C24 C19 P1 122.6(4) . . ?
C19 C20 C21 120.7(4) . . ?
C19 C20 H20A 119.7 . . ?
C21 C20 H20A 119.7 . . ?
C22 C21 C20 119.3(5) . . ?
C22 C21 H21A 120.3 . . ?
C20 C21 H21A 120.3 . . ?
C23 C22 C21 119.9(5) . . ?
C23 C22 H22A 120.1 . . ?
C21 C22 H22A 120.1 . . ?
C22 C23 C24 121.0(5) . . ?
C22 C23 H23A 119.5 . . ?
C24 C23 H23A 119.5 . . ?
C23 C24 C19 120.5(5) . . ?
C23 C24 H24A 119.7 . . ?
C19 C24 H24A 119.7 . . ?
C26 C25 C30 118.7(4) . . ?
C26 C25 P12 121.9(3) . . ?
C30 C25 P12 118.9(3) . . ?
C25 C26 C27 120.8(4) . . ?
C25 C26 H26A 119.6 . . ?
C27 C26 H26A 119.6 . . ?
C28 C27 C26 119.1(4) . . ?
C28 C27 H27A 120.5 . . ?
C26 C27 H27A 120.5 . . ?
C27 C28 C29 120.8(4) . . ?
C27 C28 H28A 119.6 . . ?
C29 C28 H28A 119.6 . . ?
C30 C29 C28 119.9(4) . . ?
C30 C29 H29A 120.0 . . ?
C28 C29 H29A 120.0 . . ?
C29 C30 C25 120.6(4) . . ?
C29 C30 H30A 119.7 . . ?
C25 C30 H30A 119.7 . . ?
C36 C31 C32 118.2(4) . . ?
C36 C31 P12 117.8(3) . . ?
C32 C31 P12 124.0(3) . . ?
C33 C32 C31 120.4(5) . . ?
C33 C32 H32A 119.8 . . ?
C31 C32 H32A 119.8 . . ?
C32 C33 C34 120.8(5) . . ?
C32 C33 H33A 119.6 . . ?
C34 C33 H33A 119.6 . . ?
C35 C34 C33 119.5(5) . . ?
C35 C34 H34A 120.3 . . ?
C33 C34 H34A 120.3 . . ?
C34 C35 C36 120.2(5) . . ?
C34 C35 H35A 119.9 . . ?
C36 C35 H35A 119.9 . . ?
C35 C36 C31 120.9(4) . . ?
C35 C36 H36A 119.6 . . ?
C31 C36 H36A 119.6 . . ?
O37 C37 C38 122.6(4) . . ?
O37 C37 C46 121.4(4) . . ?
C38 C37 C46 115.9(4) . . ?
C39 C38 C37 123.2(4) . . ?
C39 C38 Pd1 72.2(2) . . ?
C37 C38 Pd1 98.6(2) . . ?
C39 C38 H38A 118.4 . . ?
C37 C38 H38A 118.4 . . ?
Pd1 C38 H38A 99.5 . . ?
C38 C39 C40 123.3(4) . . ?
C38 C39 Pd1 69.9(2) . . ?
C40 C39 Pd1 111.3(2) . . ?
C38 C39 H39A 118.3 . . ?
C40 C39 H39A 118.3 . . ?
Pd1 C39 H39A 88.8 . . ?
C45 C40 C41 117.6(4) . . ?
C45 C40 C39 120.5(4) . . ?
C41 C40 C39 121.9(4) . . ?
C42 C41 C40 120.9(4) . . ?
C42 C41 H41A 119.5 . . ?
C40 C41 H41A 119.5 . . ?
C41 C42 C43 120.9(4) . . ?
C41 C42 H42A 119.6 . . ?
C43 C42 H42A 119.6 . . ?
C44 C43 C42 119.1(4) . . ?
C44 C43 H43A 120.5 . . ?
C42 C43 H43A 120.5 . . ?
C43 C44 C45 120.4(4) . . ?
C43 C44 H44A 119.8 . . ?
C45 C44 H44A 119.8 . . ?
C44 C45 C40 121.1(4) . . ?
C44 C45 H45A 119.5 . . ?
C40 C45 H45A 119.5 . . ?
C47 C46 C37 122.9(4) . . ?
C47 C46 H46A 118.5 . . ?
C37 C46 H46A 118.5 . . ?
C46 C47 C48 126.0(4) . . ?
C46 C47 H47A 117.0 . . ?
C48 C47 H47A 117.0 . . ?
C49 C48 C53 117.5(4) . . ?
C49 C48 C47 120.6(4) . . ?
C53 C48 C47 121.9(4) . . ?
C50 C49 C48 121.7(5) . . ?
C50 C49 H49A 119.1 . . ?
C48 C49 H49A 119.1 . . ?
C51 C50 C49 119.8(5) . . ?
C51 C50 H50A 120.1 . . ?
C49 C50 H50A 120.1 . . ?
C50 C51 C52 120.0(5) . . ?
C50 C51 H51A 120.0 . . ?
C52 C51 H51A 120.0 . . ?
C51 C52 C53 120.8(5) . . ?
C51 C52 H52A 119.6 . . ?
C53 C52 H52A 119.6 . . ?
C52 C53 C48 120.3(5) . . ?
C52 C53 H53A 119.9 . . ?
C48 C53 H53A 119.9 . . ?
C55 C54 H54A 109.5 . . ?
C55 C54 H54B 109.5 . . ?
H54A C54 H54B 109.5 . . ?
C55 C54 H54C 109.5 . . ?
H54A C54 H54C 109.5 . . ?
H54B C54 H54C 109.5 . . ?
O56 C55 C54 110.1(5) . . ?
O56 C55 H55A 109.6 . . ?
C54 C55 H55A 109.6 . . ?
O56 C55 H55B 109.6 . . ?
C54 C55 H55B 109.6 . . ?
H55A C55 H55B 108.1 . . ?
C57 O56 C55 114.8(5) . . ?
O56 C57 C58 110.6(6) . . ?
O56 C57 H57A 109.5 . . ?
C58 C57 H57A 109.5 . . ?
O56 C57 H57B 109.5 . . ?
C58 C57 H57B 109.5 . . ?
H57A C57 H57B 108.1 . . ?
C57 C58 H58A 109.5 . . ?
C57 C58 H58B 109.5 . . ?
H58A C58 H58B 109.5 . . ?
C57 C58 H58C 109.5 . . ?
H58A C58 H58C 109.5 . . ?
H58B C58 H58C 109.5 . . ?

loop_
_geom_bond_atom_site_label_1
_geom_bond_atom_site_label_2
_geom_bond_distance
_geom_bond_site_symmetry_2
_geom_bond_publ_flag
Pd1 C38 2.145(4) . ?
Pd1 C39 2.174(4) . ?
Pd1 P1 2.2930(14) . ?
Pd1 P12 2.2947(16) . ?
P1 C13 1.821(4) . ?
P1 C19 1.831(4) . ?
P1 C1 1.855(4) . ?
C1 C2 1.504(6) . ?
C1 H1A 0.9900 . ?
C1 H1B 0.9900 . ?
C2 C3 1.380(6) . ?
C2 C11 1.449(5) . ?
C3 C4 1.390(6) . ?
C3 H3A 0.9500 . ?
C4 C5 1.354(6) . ?
C4 H4A 0.9500 . ?
C5 C6 1.407(6) . ?
C5 H5A 0.9500 . ?
C6 C7 1.417(6) . ?
C6 C11 1.432(6) . ?
C7 C8 1.362(6) . ?
C7 H7A 0.9500 . ?
C8 C9 1.393(6) . ?
C8 H8A 0.9500 . ?
C9 C10 1.373(6) . ?
C9 H9A 0.9500 . ?
C10 C11 1.443(6) . ?
C10 C12 1.505(6) . ?
C12 P12 1.853(4) . ?
C12 H12A 0.9900 . ?
C12 H12B 0.9900 . ?
P12 C31 1.821(4) . ?
P12 C25 1.831(4) . ?
C13 C18 1.390(6) . ?
C13 C14 1.399(6) . ?
C14 C15 1.380(6) . ?
C14 H14A 0.9500 . ?
C15 C16 1.384(7) . ?
C15 H15A 0.9500 . ?
C16 C17 1.373(7) . ?
C16 H16A 0.9500 . ?
C17 C18 1.384(6) . ?
C17 H17A 0.9500 . ?
C18 H18A 0.9500 . ?
C19 C20 1.372(6) . ?
C19 C24 1.397(6) . ?
C20 C21 1.406(6) . ?
C20 H20A 0.9500 . ?
C21 C22 1.381(7) . ?
C21 H21A 0.9500 . ?
C22 C23 1.361(8) . ?
C22 H22A 0.9500 . ?
C23 C24 1.371(7) . ?
C23 H23A 0.9500 . ?
C24 H24A 0.9500 . ?
C25 C26 1.385(6) . ?
C25 C30 1.390(6) . ?
C26 C27 1.390(6) . ?
C26 H26A 0.9500 . ?
C27 C28 1.374(7) . ?
C27 H27A 0.9500 . ?
C28 C29 1.375(7) . ?
C28 H28A 0.9500 . ?
C29 C30 1.374(6) . ?
C29 H29A 0.9500 . ?
C30 H30A 0.9500 . ?
C31 C36 1.384(6) . ?
C31 C32 1.393(6) . ?
C32 C33 1.372(7) . ?
C32 H32A 0.9500 . ?
C33 C34 1.375(8) . ?
C33 H33A 0.9500 . ?
C34 C35 1.371(7) . ?
C34 H34A 0.9500 . ?
C35 C36 1.380(7) . ?
C35 H35A 0.9500 . ?
C36 H36A 0.9500 . ?
O37 C37 1.235(5) . ?
C37 C38 1.457(6) . ?
C37 C46 1.474(6) . ?
C38 C39 1.402(6) . ?
C38 H38A 0.9500 . ?
C39 C40 1.465(6) . ?
C39 H39A 0.9500 . ?
C40 C45 1.393(6) . ?
C40 C41 1.402(6) . ?
C41 C42 1.371(6) . ?
C41 H41A 0.9500 . ?
C42 C43 1.387(7) . ?
C42 H42A 0.9500 . ?
C43 C44 1.374(7) . ?
C43 H43A 0.9500 . ?
C44 C45 1.389(6) . ?
C44 H44A 0.9500 . ?
C45 H45A 0.9500 . ?
C46 C47 1.337(6) . ?
C46 H46A 0.9500 . ?
C47 C48 1.460(6) . ?
C47 H47A 0.9500 . ?
C48 C49 1.392(7) . ?
C48 C53 1.400(6) . ?
C49 C50 1.382(8) . ?
C49 H49A 0.9500 . ?
C50 C51 1.363(8) . ?
C50 H50A 0.9500 . ?
C51 C52 1.378(7) . ?
C51 H51A 0.9500 . ?
C52 C53 1.379(7) . ?
C52 H52A 0.9500 . ?
C53 H53A 0.9500 . ?
C54 C55 1.485(9) . ?
C54 H54A 0.9800 . ?
C54 H54B 0.9800 . ?
C54 H54C 0.9800 . ?
C55 O56 1.410(7) . ?
C55 H55A 0.9900 . ?
C55 H55B 0.9900 . ?
O56 C57 1.366(7) . ?
C57 C58 1.475(11) . ?
C57 H57A 0.9900 . ?
C57 H57B 0.9900 . ?
C58 H58A 0.9800 . ?
C58 H58B 0.9800 . ?
C58 H58C 0.9800 . ?

loop_
_geom_torsion_atom_site_label_1
_geom_torsion_atom_site_label_2
_geom_torsion_atom_site_label_3
_geom_torsion_atom_site_label_4
_geom_torsion
_geom_torsion_site_symmetry_1
_geom_torsion_site_symmetry_2
_geom_torsion_site_symmetry_3
_geom_torsion_site_symmetry_4
_geom_torsion_publ_flag
C38 Pd1 P1 C13 -88.8(2) . . . . ?
C39 Pd1 P1 C13 -102.29(18) . . . . ?
P12 Pd1 P1 C13 77.61(14) . . . . ?
C38 Pd1 P1 C19 28.8(3) . . . . ?
C39 Pd1 P1 C19 15.3(2) . . . . ?
P12 Pd1 P1 C19 -164.79(16) . . . . ?
C38 Pd1 P1 C1 154.5(2) . . . . ?
C39 Pd1 P1 C1 141.00(19) . . . . ?
P12 Pd1 P1 C1 -39.10(16) . . . . ?
C13 P1 C1 C2 -178.7(3) . . . . ?
C19 P1 C1 C2 75.5(3) . . . . ?
Pd1 P1 C1 C2 -59.1(3) . . . . ?
P1 C1 C2 C3 -95.1(4) . . . . ?
P1 C1 C2 C11 81.1(4) . . . . ?
C11 C2 C3 C4 -4.2(6) . . . . ?
C1 C2 C3 C4 172.3(4) . . . . ?
C2 C3 C4 C5 -0.4(7) . . . . ?
C3 C4 C5 C6 4.3(7) . . . . ?
C4 C5 C6 C7 174.3(4) . . . . ?
C4 C5 C6 C11 -3.5(6) . . . . ?
C5 C6 C7 C8 -173.6(4) . . . . ?
C11 C6 C7 C8 4.2(6) . . . . ?
C6 C7 C8 C9 -2.2(6) . . . . ?
C7 C8 C9 C10 -1.0(6) . . . . ?
C8 C9 C10 C11 2.3(6) . . . . ?
C8 C9 C10 C12 -179.1(4) . . . . ?
C5 C6 C11 C10 174.9(4) . . . . ?
C7 C6 C11 C10 -2.8(5) . . . . ?
C5 C6 C11 C2 -1.1(5) . . . . ?
C7 C6 C11 C2 -178.8(4) . . . . ?
C9 C10 C11 C6 -0.3(5) . . . . ?
C12 C10 C11 C6 -178.9(3) . . . . ?
C9 C10 C11 C2 175.1(4) . . . . ?
C12 C10 C11 C2 -3.4(6) . . . . ?
C3 C2 C11 C6 4.8(5) . . . . ?
C1 C2 C11 C6 -171.3(4) . . . . ?
C3 C2 C11 C10 -170.7(4) . . . . ?
C1 C2 C11 C10 13.2(6) . . . . ?
C9 C10 C12 P12 87.3(4) . . . . ?
C11 C10 C12 P12 -94.2(4) . . . . ?
C10 C12 P12 C31 177.0(3) . . . . ?
C10 C12 P12 C25 -77.2(3) . . . . ?
C10 C12 P12 Pd1 50.1(3) . . . . ?
C38 Pd1 P12 C31 95.72(19) . . . . ?
C39 Pd1 P12 C31 103.7(3) . . . . ?
P1 Pd1 P12 C31 -76.10(15) . . . . ?
C38 Pd1 P12 C25 -27.12(19) . . . . ?
C39 Pd1 P12 C25 -19.1(3) . . . . ?
P1 Pd1 P12 C25 161.06(15) . . . . ?
C38 Pd1 P12 C12 -143.24(19) . . . . ?
C39 Pd1 P12 C12 -135.3(3) . . . . ?
P1 Pd1 P12 C12 44.93(15) . . . . ?
C19 P1 C13 C18 -101.0(3) . . . . ?
C1 P1 C13 C18 153.9(3) . . . . ?
Pd1 P1 C13 C18 27.9(4) . . . . ?
C19 P1 C13 C14 75.5(4) . . . . ?
C1 P1 C13 C14 -29.6(4) . . . . ?
Pd1 P1 C13 C14 -155.6(3) . . . . ?
C18 C13 C14 C15 2.6(7) . . . . ?
P1 C13 C14 C15 -173.9(4) . . . . ?
C13 C14 C15 C16 -1.1(8) . . . . ?
C14 C15 C16 C17 -0.9(8) . . . . ?
C15 C16 C17 C18 1.5(7) . . . . ?
C16 C17 C18 C13 0.1(7) . . . . ?
C14 C13 C18 C17 -2.1(6) . . . . ?
P1 C13 C18 C17 174.6(3) . . . . ?
C13 P1 C19 C20 164.8(3) . . . . ?
C1 P1 C19 C20 -88.9(4) . . . . ?
Pd1 P1 C19 C20 44.2(4) . . . . ?
C13 P1 C19 C24 -12.8(4) . . . . ?
C1 P1 C19 C24 93.5(4) . . . . ?
Pd1 P1 C19 C24 -133.5(3) . . . . ?
C24 C19 C20 C21 -0.1(6) . . . . ?
P1 C19 C20 C21 -177.8(3) . . . . ?
C19 C20 C21 C22 0.2(7) . . . . ?
C20 C21 C22 C23 -0.3(7) . . . . ?
C21 C22 C23 C24 0.3(8) . . . . ?
C22 C23 C24 C19 -0.3(7) . . . . ?
C20 C19 C24 C23 0.2(6) . . . . ?
P1 C19 C24 C23 177.8(3) . . . . ?
C31 P12 C25 C26 35.9(4) . . . . ?
C12 P12 C25 C26 -70.7(4) . . . . ?
Pd1 P12 C25 C26 164.6(3) . . . . ?
C31 P12 C25 C30 -152.6(3) . . . . ?
C12 P12 C25 C30 100.8(3) . . . . ?
Pd1 P12 C25 C30 -23.9(4) . . . . ?
C30 C25 C26 C27 -0.3(6) . . . . ?
P12 C25 C26 C27 171.2(4) . . . . ?
C25 C26 C27 C28 0.9(7) . . . . ?
C26 C27 C28 C29 -0.8(7) . . . . ?
C27 C28 C29 C30 0.2(7) . . . . ?
C28 C29 C30 C25 0.4(7) . . . . ?
C26 C25 C30 C29 -0.3(6) . . . . ?
P12 C25 C30 C29 -172.1(3) . . . . ?
C25 P12 C31 C36 92.7(3) . . . . ?
C12 P12 C31 C36 -165.0(3) . . . . ?
Pd1 P12 C31 C36 -38.1(4) . . . . ?
C25 P12 C31 C32 -85.9(4) . . . . ?
C12 P12 C31 C32 16.4(4) . . . . ?
Pd1 P12 C31 C32 143.2(3) . . . . ?
C36 C31 C32 C33 -1.2(7) . . . . ?
P12 C31 C32 C33 177.4(4) . . . . ?
C31 C32 C33 C34 -0.7(8) . . . . ?
C32 C33 C34 C35 1.5(9) . . . . ?
C33 C34 C35 C36 -0.5(8) . . . . ?
C34 C35 C36 C31 -1.4(8) . . . . ?
C32 C31 C36 C35 2.2(7) . . . . ?
P12 C31 C36 C35 -176.5(4) . . . . ?
O37 C37 C38 C39 -3.9(6) . . . . ?
C46 C37 C38 C39 174.1(3) . . . . ?
O37 C37 C38 Pd1 -78.2(4) . . . . ?
C46 C37 C38 Pd1 99.8(3) . . . . ?
P1 Pd1 C38 C39 -20.9(3) . . . . ?
P12 Pd1 C38 C39 173.8(2) . . . . ?
C39 Pd1 C38 C37 122.2(4) . . . . ?
P1 Pd1 C38 C37 101.3(3) . . . . ?
P12 Pd1 C38 C37 -63.9(3) . . . . ?
C37 C38 C39 C40 168.4(3) . . . . ?
Pd1 C38 C39 C40 -102.9(3) . . . . ?
C37 C38 C39 Pd1 -88.7(3) . . . . ?
P1 Pd1 C39 C38 167.9(2) . . . . ?
P12 Pd1 C39 C38 -11.9(4) . . . . ?
C38 Pd1 C39 C40 119.0(4) . . . . ?
P1 Pd1 C39 C40 -73.1(3) . . . . ?
P12 Pd1 C39 C40 107.1(3) . . . . ?
C38 C39 C40 C45 -146.1(4) . . . . ?
Pd1 C39 C40 C45 134.5(3) . . . . ?
C38 C39 C40 C41 35.6(6) . . . . ?
Pd1 C39 C40 C41 -43.7(4) . . . . ?
C45 C40 C41 C42 -1.7(6) . . . . ?
C39 C40 C41 C42 176.6(4) . . . . ?
C40 C41 C42 C43 0.9(7) . . . . ?
C41 C42 C43 C44 0.6(7) . . . . ?
C42 C43 C44 C45 -1.2(7) . . . . ?
C43 C44 C45 C40 0.3(7) . . . . ?
C41 C40 C45 C44 1.1(6) . . . . ?
C39 C40 C45 C44 -177.2(4) . . . . ?
O37 C37 C46 C47 1.8(6) . . . . ?
C38 C37 C46 C47 -176.2(4) . . . . ?
C37 C46 C47 C48 174.3(4) . . . . ?
C46 C47 C48 C49 174.9(5) . . . . ?
C46 C47 C48 C53 -6.0(7) . . . . ?
C53 C48 C49 C50 -0.1(9) . . . . ?
C47 C48 C49 C50 179.0(6) . . . . ?
C48 C49 C50 C51 1.4(11) . . . . ?
C49 C50 C51 C52 -1.0(11) . . . . ?
C50 C51 C52 C53 -0.7(9) . . . . ?
C51 C52 C53 C48 1.9(8) . . . . ?
C49 C48 C53 C52 -1.5(8) . . . . ?
C47 C48 C53 C52 179.3(5) . . . . ?
C54 C55 O56 C57 179.0(6) . . . . ?
C55 O56 C57 C58 -176.1(6) . . . . ?
